data_4124477
loop_
_publ_author_name
'Chen, Qishui'
'Trinh, M. Tuan'
'Paley, Daniel W.'
'Preefer, Molleigh B.'
'Zhu, Haiming'
'Fowler, Brandon S.'
'Zhu, X.-Y.'
'Steigerwald, Michael L.'
'Nuckolls, Colin'

_publ_section_title
;
 Strain-Induced Stereoselective Formation of Blue-Emitting Cyclostilbenes.
;
_journal_issue 38
_journal_name_full 'Journal of the American Chemical Society'
_journal_page_first 12282
_journal_page_last 12288
_journal_paper_doi 10.1021/jacs.5b06258
_journal_volume 137
_journal_year 2015
_chemical_formula_moiety '6(C2 H2 Cl4), C88 H88 Pt4'
_chemical_formula_sum 'C100 H100 Cl24 Pt4'
_chemical_formula_weight 2932.95
_space_group_crystal_system monoclinic
_space_group_IT_number 14
_space_group_name_Hall '-P 2ybc'
_space_group_name_H-M_alt 'P 1 21/c 1'
_symmetry_space_group_name_Hall '-P 2ybc'
_symmetry_space_group_name_H-M 'P 1 21/c 1'
_atom_sites_solution_hydrogens geom
_atom_sites_solution_primary direct
_audit_creation_date 2015-06-12
_audit_creation_method
;
Olex2 1.2
(compiled 2015.01.26 svn.r3151 for OlexSys, GUI svn.r4998)
;
_cell_angle_alpha 90
_cell_angle_beta 109.301(2)
_cell_angle_gamma 90
_cell_formula_units_Z 2
_cell_length_a 18.3098(3)
_cell_length_b 26.5227(4)
_cell_length_c 12.8182(2)
_cell_measurement_reflns_used 31947
_cell_measurement_temperature 100
_cell_measurement_theta_max 28.6730
_cell_measurement_theta_min 3.6960
_cell_volume 5874.98(18)
_computing_cell_refinement
;
CrysAlisPro, Agilent Technologies,
Version 1.171.37.35 (release 13-08-2014 CrysAlis171 .NET)
(compiled Aug 13 2014,18:06:01)
;
_computing_data_collection
;
CrysAlisPro, Agilent Technologies,
Version 1.171.37.35 (release 13-08-2014 CrysAlis171 .NET)
(compiled Aug 13 2014,18:06:01)
;
_computing_data_reduction
;
CrysAlisPro, Agilent Technologies,
Version 1.171.37.35 (release 13-08-2014 CrysAlis171 .NET)
(compiled Aug 13 2014,18:06:01)
;
_computing_molecular_graphics 'Olex2 (Dolomanov et al., 2009)'
_computing_publication_material 'Olex2 (Dolomanov et al., 2009)'
_computing_structure_refinement 'ShelXL (Sheldrick, 2008)'
_computing_structure_solution 'ShelXT (Sheldrick, 2015)'
_diffrn_ambient_temperature 100
_diffrn_detector 'CCD plate'
_diffrn_detector_area_resol_mean 8.0549
_diffrn_detector_type EosS2
_diffrn_measured_fraction_theta_full 0.998
_diffrn_measured_fraction_theta_max 0.998
_diffrn_measurement_details
;
  1 omega    0.00   84.00   0.5000   12.5000
omega____ theta____ kappa____ phi______ frames
    -       17.1930   57.0000  -30.0000 168

  2 omega  -10.00   85.00   0.5000   12.5000
omega____ theta____ kappa____ phi______ frames
    -       17.1930   77.0000   90.0000 190

  3 omega  -50.00   44.00   0.5000   12.5000
omega____ theta____ kappa____ phi______ frames
    -       17.1930  -77.0000  -30.0000 188

  4 omega    0.00   84.00   0.5000   12.5000
omega____ theta____ kappa____ phi______ frames
    -       17.1930   57.0000  -90.0000 168

  5 omega  -20.00   56.00   0.5000   12.5000
omega____ theta____ kappa____ phi______ frames
    -       17.1930  -99.0000   30.0000 152

  6 omega    0.00   84.00   0.5000   12.5000
omega____ theta____ kappa____ phi______ frames
    -       17.1930   57.0000 -180.0000 168

  7 omega   34.00   90.00   0.5000   12.5000
omega____ theta____ kappa____ phi______ frames
    -       17.1930 -178.0000  -90.0000 112

  8 omega  -20.00   56.00   0.5000   12.5000
omega____ theta____ kappa____ phi______ frames
    -       17.1930  -99.0000   60.0000 152

  9 omega  -12.00   89.00   0.5000   12.5000
omega____ theta____ kappa____ phi______ frames
    -       17.1930   19.0000   90.0000 202

 10 omega  -54.00   47.00   0.5000   12.5000
omega____ theta____ kappa____ phi______ frames
    -       17.1930  -19.0000  150.0000 202

 11 omega  -20.00   39.00   0.5000   12.5000
omega____ theta____ kappa____ phi______ frames
    -       17.1930  -99.0000 -120.0000 118
;
_diffrn_measurement_device 'four-circle diffractometer'
_diffrn_measurement_device_type 'SuperNova, Dual, Cu at zero, EosS2'
_diffrn_measurement_method '\w scans'
_diffrn_orient_matrix_UB_11 0.0123424000
_diffrn_orient_matrix_UB_12 0.0106443000
_diffrn_orient_matrix_UB_13 -0.0421409000
_diffrn_orient_matrix_UB_21 0.0388537000
_diffrn_orient_matrix_UB_22 -0.0062901000
_diffrn_orient_matrix_UB_23 0.0305607000
_diffrn_orient_matrix_UB_31 -0.0047589000
_diffrn_orient_matrix_UB_32 -0.0237102000
_diffrn_orient_matrix_UB_33 -0.0270006000
_diffrn_radiation_monochromator mirror
_diffrn_radiation_probe x-ray
_diffrn_radiation_type MoK\a
_diffrn_radiation_wavelength 0.71073
_diffrn_reflns_av_R_equivalents 0.0580
_diffrn_reflns_av_unetI/netI 0.0296
_diffrn_reflns_laue_measured_fraction_full 0.998
_diffrn_reflns_laue_measured_fraction_max 0.998
_diffrn_reflns_limit_h_max 22
_diffrn_reflns_limit_h_min -22
_diffrn_reflns_limit_k_max 33
_diffrn_reflns_limit_k_min -33
_diffrn_reflns_limit_l_max 16
_diffrn_reflns_limit_l_min -16
_diffrn_reflns_number 110111
_diffrn_reflns_point_group_measured_fraction_full 0.998
_diffrn_reflns_point_group_measured_fraction_max 0.998
_diffrn_reflns_theta_full 26.000
_diffrn_reflns_theta_max 26.372
_diffrn_reflns_theta_min 3.291
_diffrn_source 'SuperNova (Mo) X-ray Source'
_exptl_absorpt_coefficient_mu 5.334
_exptl_absorpt_correction_T_max 0.853
_exptl_absorpt_correction_T_min 0.674
_exptl_absorpt_correction_type analytical
_exptl_absorpt_process_details
;
CrysAlisPro, Agilent Technologies,
Version 1.171.37.35 (release 13-08-2014 CrysAlis171 .NET)
(compiled Aug 13 2014,18:06:01)
Analytical numeric absorption correction using a multifaceted crystal
            model based on expressions derived by R.C. Clark & J.S. Reid.
(Clark, R. C. & Reid, J. S. (1995). Acta Cryst. A51, 887-897)
Empirical absorption correction using spherical harmonics,
 implemented in SCALE3 ABSPACK scaling algorithm.
;
_exptl_crystal_density_diffrn 1.658
_exptl_crystal_description
;
;
_exptl_crystal_F_000 2840
_exptl_crystal_size_max 0.1148
_exptl_crystal_size_mid 0.0634
_exptl_crystal_size_min 0.0425
_refine_diff_density_max 2.502
_refine_diff_density_min -0.798
_refine_diff_density_rms 0.129
_refine_ls_extinction_method none
_refine_ls_goodness_of_fit_ref 1.089
_refine_ls_hydrogen_treatment constr
_refine_ls_matrix_type full
_refine_ls_number_parameters 706
_refine_ls_number_reflns 11973
_refine_ls_number_restraints 574
_refine_ls_restrained_S_all 1.108
_refine_ls_R_factor_all 0.0420
_refine_ls_R_factor_gt 0.0367
_refine_ls_shift/su_max 0.007
_refine_ls_shift/su_mean 0.000
_refine_ls_structure_factor_coef Fsqd
_refine_ls_weighting_details 'w=1/[\s^2^(Fo^2^)+(0.0360P)^2^+20.4930P] where P=(Fo^2^+2Fc^2^)/3'
_refine_ls_weighting_scheme calc
_refine_ls_wR_factor_gt 0.0824
_refine_ls_wR_factor_ref 0.0846
_reflns_Friedel_coverage 0.000
_reflns_number_gt 10859
_reflns_number_total 11973
_reflns_threshold_expression 'I > 2\s(I)'
_cod_data_source_file ja5b06258_si_004.cif
_cod_data_source_block acorr_a_sq_sq
_cod_depositor_comments 'Adding full bibliography for 4124476--4124478.cif.'
_cod_original_cell_volume 5874.99(19)
_cod_database_code 4124477
_chemical_oxdiff_formula 'c104 h104 cl32 pt4'
_shelx_space_group_comment
;
The symmetry employed for this shelxl refinement is uniquely defined
by the following loop, which should always be used as a source of
symmetry information in preference to the above space-group names.
They are only intended as comments.
;
_reflns_odcompleteness_completeness 99.76
_reflns_odcompleteness_iscentric 1
_reflns_odcompleteness_theta 26.32
_olex2_refinement_description
;
1. Fixed Uiso
 At 1.2 times of:
  All C(H) groups, All C(H,H) groups
2. Uiso/Uaniso restraints and constraints
All non-hydrogen atoms have similar U: within 0.8A with sigma of 0.02 and sigma
for terminal atoms of 0.04
3. Rigid body (RIGU) restrains
 C1_1, Cl2_1, Cl3_1, C4_1, Cl5_1, Cl6_1
 C1_3, Cl2_3, Cl3_3, C4_3, Cl5_3, Cl6_3
 C1_4, Cl2_4, Cl3_4, C4_4, Cl5_4, Cl6_4
 C1_6, Cl2_6, Cl3_6, C4_6, Cl5_6, Cl6_6
 with sigma for 1-2 distances of 0.004 and sigma for 1-3 distances of 0.004
 C1_11, C2_11, C5_11, C6_11, C3A_11, C4A_11, C7A_11, C8A_11, C3B_11, C4B_11,
 C7B_11, C8B_11
 C1_12, C2_12, C5_12, C6_12, C3A_12, C4A_12, C7A_12, C8A_12, C3B_12, C4B_12,
 C7B_12, C8B_12
 with sigma for 1-2 distances of 0.004 and sigma for 1-3 distances of 0.004
4. Same fragment restrains
{C1_3, Cl2_3, Cl3_3, C4_3, Cl5_3, Cl6_3}
{C1_4, Cl2_4, Cl3_4, C4_4, Cl5_4, Cl6_4}
{C1_6, Cl2_6, Cl3_6, C4_6, Cl5_6, Cl6_6}
as
{C1_1, Cl2_1, Cl3_1, C4_1, Cl5_1, Cl6_1} sigma for 1-2: 0.02 1-3: 0.04
{Pt1_12, C1_12, C2_12, C5_12, C6_12, C3A_12, C4A_12, C7A_12, C8A_12}
as
{Pt1_11, C1_11, C2_11, C5_11, C6_11, C3A_11, C4A_11, C7A_11, C8A_11} sigma for
1-2: 0.02 1-3: 0.04
{Pt1_12, C1_12, C2_12, C5_12, C6_12, C3B_12, C4B_12, C7B_12, C8B_12}
as
{Pt1_11, C1_11, C2_11, C5_11, C6_11, C3B_11, C4B_11, C7B_11, C8B_11} sigma for
1-2: 0.02 1-3: 0.04
5. Others
 Sof(C1)=Sof(H1)=Sof(Cl2)=Sof(Cl3)=Sof(C4)=Sof(H4)=Sof(Cl5)=Sof(Cl6)=1-FVAR(1)
 Sof(C1)=Sof(H1)=Sof(Cl2)=Sof(Cl3)=Sof(C4)=Sof(H4)=Sof(Cl5)=Sof(Cl6)=FVAR(1)
 Sof(H1B)=Sof(H2B)=Sof(H5B)=Sof(H6B)=Sof(C3B)=Sof(H3B1)=Sof(H3B2)=Sof(C4B)=
 Sof(H4B1)=Sof(H4B2)=Sof(C7B)=Sof(H7B1)=Sof(H7B2)=Sof(C8B)=Sof(H8B1)=Sof(H8B2)=
 1-FVAR(2)
 Sof(H1A)=Sof(H2A)=Sof(H5A)=Sof(H6A)=Sof(C3A)=Sof(H3A1)=Sof(H3A2)=Sof(C4A)=
 Sof(H4A1)=Sof(H4A2)=Sof(C7A)=Sof(H7A1)=Sof(H7A2)=Sof(C8A)=Sof(H8A1)=Sof(H8A2)=
 FVAR(2)
 Sof(H1B)=Sof(H2B)=Sof(H5B)=Sof(H6B)=Sof(C3B)=Sof(H3B1)=Sof(H3B2)=Sof(C4B)=
 Sof(H4B1)=Sof(H4B2)=Sof(C7B)=Sof(H7B1)=Sof(H7B2)=Sof(C8B)=Sof(H8B1)=Sof(H8B2)=
 1-FVAR(3)
 Sof(H1A)=Sof(H2A)=Sof(H5A)=Sof(H6A)=Sof(C3A)=Sof(H3A1)=Sof(H3A2)=Sof(C4A)=
 Sof(H4A1)=Sof(H4A2)=Sof(C7A)=Sof(H7A1)=Sof(H7A2)=Sof(C8A)=Sof(H8A1)=Sof(H8A2)=
 FVAR(3)
6.a Ternary CH refined with riding coordinates:
 C1(H1), C4(H4), C1(H1), C4(H4), C1(H1), C4(H4), C1(H1), C4(H4)
6.b Secondary CH2 refined with riding coordinates:
 C3A(H3A1,H3A2), C4A(H4A1,H4A2), C7A(H7A1,H7A2), C8A(H8A1,H8A2), C3B(H3B1,
 H3B2), C4B(H4B1,H4B2), C7B(H7B1,H7B2), C8B(H8B1,H8B2), C3A(H3A1,H3A2),
 C4A(H4A1,H4A2), C7A(H7A1,H7A2), C8A(H8A1,H8A2), C3B(H3B1,H3B2), C4B(H4B1,H4B2),
  C7B(H7B1,H7B2), C8B(H8B1,H8B2)
6.c Aromatic/amide H refined with riding coordinates:
 C1(H1A), C1(H1B), C2(H2A), C2(H2B), C5(H5A), C5(H5B), C6(H6A), C6(H6B),
 C1(H1A), C1(H1B), C2(H2A), C2(H2B), C5(H5A), C5(H5B), C6(H6A), C6(H6B), C3(H3),
  C4(H4), C6(H6), C7(H7), C8(H8), C9(H9), C11(H11), C12(H12), C14(H14),
 C15(H15), C3(H3), C4(H4), C6(H6), C7(H7), C8(H8), C9(H9), C11(H11), C12(H12),
 C14(H14), C15(H15)
;
_shelx_shelxl_version_number 2014/7
_olex2_submission_special_instructions 'No special instructions were received'

loop_
_space_group_symop_operation_xyz
'x, y, z'
'-x, y+1/2, -z+1/2'
'-x, -y, -z'
'x, -y-1/2, z-1/2'

loop_
_atom_site_label
_atom_site_type_symbol
_atom_site_fract_x
_atom_site_fract_y
_atom_site_fract_z
_atom_site_U_iso_or_equiv
_atom_site_adp_type
_atom_site_occupancy
_atom_site_site_symmetry_order
_atom_site_calc_flag
_atom_site_refinement_flags_posn
_atom_site_refinement_flags_adp
_atom_site_refinement_flags_occupancy
_atom_site_disorder_assembly
_atom_site_disorder_group
C1_1 C 1.2447(3) 0.6846(2) 0.2390(5) 0.0445(14) Uani 1 1 d D U . . .
H1_1 H 1.2772 0.7137 0.2710 0.053 Uiso 1 1 calc R U . . .
Cl2_1 Cl 1.28934(10) 0.63023(7) 0.31461(15) 0.0559(4) Uani 1 1 d D U . . .
Cl3_1 Cl 1.23932(11) 0.67948(6) 0.09859(14) 0.0537(4) Uani 1 1 d D U . . .
C4_1 C 1.1655(3) 0.6942(2) 0.2457(5) 0.0458(14) Uani 1 1 d D U . . .
H4_1 H 1.1432 0.7231 0.1982 0.055 Uiso 1 1 calc R U . . .
Cl5_1 Cl 1.17469(10) 0.71069(7) 0.38303(14) 0.0561(4) Uani 1 1 d D U . . .
Cl6_1 Cl 1.10226(10) 0.64216(7) 0.19941(17) 0.0591(5) Uani 1 1 d D U . . .
C1_3 C 0.2210(4) 0.5105(2) -0.0312(5) 0.0434(14) Uani 1 1 d D U . . .
H1_3 H 0.1802 0.4882 -0.0770 0.052 Uiso 1 1 calc R U . . .
Cl2_3 Cl 0.29449(13) 0.47225(7) 0.05844(14) 0.0624(5) Uani 1 1 d D U . . .
Cl3_3 Cl 0.17904(9) 0.55066(6) 0.04566(12) 0.0438(3) Uani 1 1 d D U . . .
C4_3 C 0.2499(3) 0.5415(2) -0.1063(5) 0.0383(13) Uani 1 1 d D U . . .
H4_3 H 0.2067 0.5617 -0.1532 0.046 Uiso 1 1 calc R U . . .
Cl5_3 Cl 0.28002(9) 0.50031(7) -0.19182(12) 0.0489(4) Uani 1 1 d D U . . .
Cl6_3 Cl 0.32451(10) 0.58264(6) -0.03479(14) 0.0518(4) Uani 1 1 d D U . . .
C1_4 C 0.4948(4) 0.3816(3) 0.3569(7) 0.035(2) Uani 0.644(11) 1 d D U P A 1
H1_4 H 0.4976 0.3544 0.3065 0.042 Uiso 0.644(11) 1 calc R U P A 1
Cl2_4 Cl 0.4768(4) 0.3535(3) 0.4718(5) 0.0489(12) Uani 0.644(11) 1 d D U P A 1
Cl3_4 Cl 0.4199(3) 0.4229(2) 0.2828(7) 0.0634(19) Uani 0.644(11) 1 d D U P A 1
C4_4 C 0.5718(4) 0.4078(3) 0.3942(7) 0.032(2) Uani 0.644(11) 1 d D U P A 1
H4_4 H 0.6104 0.3828 0.4340 0.039 Uiso 0.644(11) 1 calc R U P A 1
Cl5_4 Cl 0.5759(6) 0.4573(3) 0.4864(7) 0.0440(13) Uani 0.644(11) 1 d D U P A 1
Cl6_4 Cl 0.5966(4) 0.4273(4) 0.2788(7) 0.0418(13) Uani 0.644(11) 1 d D U P A 1
C1_6 C 0.5137(8) 0.3954(6) 0.3181(12) 0.047(4) Uani 0.356(11) 1 d D U P A 2
H1_6 H 0.5067 0.3604 0.2921 0.057 Uiso 0.356(11) 1 calc R U P A 2
Cl2_6 Cl 0.4221(9) 0.4239(8) 0.280(2) 0.121(7) Uani 0.356(11) 1 d D U P A 2
Cl3_6 Cl 0.5757(9) 0.4255(8) 0.2573(14) 0.060(4) Uani 0.356(11) 1 d D U P A 2
C4_6 C 0.5516(9) 0.3946(5) 0.4410(12) 0.045(4) Uani 0.356(11) 1 d D U P A 2
H4_6 H 0.6023 0.3783 0.4595 0.054 Uiso 0.356(11) 1 calc R U P A 2
Cl5_6 Cl 0.4925(11) 0.3599(6) 0.4984(14) 0.095(5) Uani 0.356(11) 1 d D U P A 2
Cl6_6 Cl 0.5634(13) 0.4571(6) 0.4946(17) 0.070(5) Uani 0.356(11) 1 d D U P A 2
Pt1_11 Pt 1.07351(2) 1.03136(2) 0.82792(2) 0.02157(6) Uani 1 1 d D . . . .
C1_11 C 1.1701(3) 0.9761(2) 0.9066(5) 0.0397(13) Uani 1 1 d D U . . .
H1A_11 H 1.1366 0.9486 0.8919 0.048 Uiso 0.486(16) 1 calc R U P B 1
H1B_11 H 1.1330 0.9521 0.9069 0.048 Uiso 0.514(16) 1 calc R U P B 2
C2_11 C 1.1803(3) 0.9933(2) 0.8139(5) 0.0366(12) Uani 1 1 d D U . . .
H2A_11 H 1.1480 0.9833 0.7444 0.044 Uiso 0.486(16) 1 calc R U P B 1
H2B_11 H 1.1546 0.9737 0.7526 0.044 Uiso 0.514(16) 1 calc R U P B 2
C5_11 C 1.1564(3) 1.0969(2) 0.8724(5) 0.0378(12) Uani 1 1 d D U . . .
H5A_11 H 1.1206 1.1216 0.8375 0.045 Uiso 0.486(16) 1 calc R U P B 1
H5B_11 H 1.1174 1.1151 0.8212 0.045 Uiso 0.514(16) 1 calc R U P B 2
C6_11 C 1.1482(3) 1.0788(2) 0.9675(5) 0.0395(13) Uani 1 1 d D U . . .
H6A_11 H 1.1046 1.0861 0.9865 0.047 Uiso 0.486(16) 1 calc R U P B 1
H6B_11 H 1.1045 1.0923 0.9787 0.047 Uiso 0.514(16) 1 calc R U P B 2
C3A_11 C 1.2462(6) 1.0295(4) 0.8270(12) 0.033(3) Uani 0.486(16) 1 d D U P B 1
H3A1_11 H 1.2708 1.0223 0.7724 0.040 Uiso 0.486(16) 1 calc R U P B 1
H3A2_11 H 1.2845 1.0258 0.8999 0.040 Uiso 0.486(16) 1 calc R U P B 1
C4A_11 C 1.2145(7) 1.0838(5) 0.8118(13) 0.040(3) Uani 0.486(16) 1 d D U P B 1
H4A1_11 H 1.1895 1.0897 0.7334 0.048 Uiso 0.486(16) 1 calc R U P B 1
H4A2_11 H 1.2580 1.1068 0.8372 0.048 Uiso 0.486(16) 1 calc R U P B 1
C7A_11 C 1.2139(8) 1.0458(4) 1.0424(11) 0.037(3) Uani 0.486(16) 1 d D U P B 1
H7A1_11 H 1.2611 1.0532 1.0267 0.044 Uiso 0.486(16) 1 calc R U P B 1
H7A2_11 H 1.2224 1.0548 1.1188 0.044 Uiso 0.486(16) 1 calc R U P B 1
C8A_11 C 1.1980(8) 0.9890(4) 1.0281(8) 0.032(3) Uani 0.486(16) 1 d D U P B 1
H8A1_11 H 1.1590 0.9796 1.0606 0.039 Uiso 0.486(16) 1 calc R U P B 1
H8A2_11 H 1.2449 0.9704 1.0656 0.039 Uiso 0.486(16) 1 calc R U P B 1
C3B_11 C 1.2245(7) 1.0380(5) 0.7839(12) 0.041(3) Uani 0.514(16) 1 d D U P B 2
H3B1_11 H 1.2760 1.0265 0.7895 0.049 Uiso 0.514(16) 1 calc R U P B 2
H3B2_11 H 1.1982 1.0471 0.7073 0.049 Uiso 0.514(16) 1 calc R U P B 2
C4B_11 C 1.2328(7) 1.0856(5) 0.8545(13) 0.041(3) Uani 0.514(16) 1 d D U P B 2
H4B1_11 H 1.2731 1.0807 0.9252 0.049 Uiso 0.514(16) 1 calc R U P B 2
H4B2_11 H 1.2474 1.1139 0.8176 0.049 Uiso 0.514(16) 1 calc R U P B 2
C7B_11 C 1.1893(8) 1.0436(4) 1.0589(9) 0.038(3) Uani 0.514(16) 1 d D U P B 2
H7B1_11 H 1.1528 1.0296 1.0913 0.046 Uiso 0.514(16) 1 calc R U P B 2
H7B2_11 H 1.2285 1.0619 1.1161 0.046 Uiso 0.514(16) 1 calc R U P B 2
C8B_11 C 1.2276(7) 1.0007(5) 1.0152(9) 0.037(3) Uani 0.514(16) 1 d D U P B 2
H8B1_11 H 1.2453 0.9749 1.0717 0.044 Uiso 0.514(16) 1 calc R U P B 2
H8B2_11 H 1.2724 1.0137 0.9996 0.044 Uiso 0.514(16) 1 calc R U P B 2
Pt1_12 Pt 0.55349(2) 0.68534(2) 0.24928(2) 0.02255(6) Uani 1 1 d D . . . .
C1_12 C 0.6482(3) 0.6394(2) 0.2195(5) 0.0435(13) Uani 1 1 d D U . . .
H1A_12 H 0.6782 0.6685 0.2311 0.052 Uiso 0.32(2) 1 calc R U P C 1
H1B_12 H 0.6834 0.6658 0.2415 0.052 Uiso 0.68(2) 1 calc R U P C 2
C2_12 C 0.6301(3) 0.6172(2) 0.3031(5) 0.0416(13) Uani 1 1 d D U . . .
H2A_12 H 0.6520 0.6336 0.3703 0.050 Uiso 0.32(2) 1 calc R U P C 1
H2B_12 H 0.6489 0.6311 0.3735 0.050 Uiso 0.68(2) 1 calc R U P C 2
C5_12 C 0.4651(3) 0.62396(19) 0.1846(4) 0.0320(11) Uani 1 1 d D U . . .
H5A_12 H 0.4331 0.6416 0.2149 0.038 Uiso 0.32(2) 1 calc R U P C 1
H5B_12 H 0.4283 0.6435 0.2013 0.038 Uiso 0.68(2) 1 calc R U P C 2
C6_12 C 0.4841(3) 0.6411(2) 0.0970(4) 0.0365(12) Uani 1 1 d D U . . .
H6A_12 H 0.4519 0.6681 0.0657 0.044 Uiso 0.32(2) 1 calc R U P C 1
H6B_12 H 0.4643 0.6716 0.0635 0.044 Uiso 0.68(2) 1 calc R U P C 2
C3A_12 C 0.5830(10) 0.5724(8) 0.312(3) 0.040(6) Uani 0.32(2) 1 d D U P C 1
H3A1_12 H 0.5800 0.5713 0.3860 0.048 Uiso 0.32(2) 1 calc R U P C 1
H3A2_12 H 0.6094 0.5421 0.3014 0.048 Uiso 0.32(2) 1 calc R U P C 1
C4A_12 C 0.5017(12) 0.5723(6) 0.230(2) 0.050(6) Uani 0.32(2) 1 d D U P C 1
H4A1_12 H 0.4682 0.5558 0.2640 0.060 Uiso 0.32(2) 1 calc R U P C 1
H4A2_12 H 0.5017 0.5517 0.1670 0.060 Uiso 0.32(2) 1 calc R U P C 1
C7A_12 C 0.5374(9) 0.6325(11) 0.0326(13) 0.048(5) Uani 0.32(2) 1 d D U P C 1
H7A1_12 H 0.5429 0.6637 -0.0037 0.058 Uiso 0.32(2) 1 calc R U P C 1
H7A2_12 H 0.5149 0.6076 -0.0243 0.058 Uiso 0.32(2) 1 calc R U P C 1
C8A_12 C 0.6173(11) 0.6145(12) 0.1045(14) 0.054(6) Uani 0.32(2) 1 d D U P C 1
H8A1_12 H 0.6536 0.6210 0.0656 0.065 Uiso 0.32(2) 1 calc R U P C 1
H8A2_12 H 0.6153 0.5783 0.1143 0.065 Uiso 0.32(2) 1 calc R U P C 1
C3B_12 C 0.5793(6) 0.5696(4) 0.2847(15) 0.043(3) Uani 0.68(2) 1 d D U P C 2
H3B1_12 H 0.5977 0.5487 0.3504 0.052 Uiso 0.68(2) 1 calc R U P C 2
H3B2_12 H 0.5861 0.5506 0.2239 0.052 Uiso 0.68(2) 1 calc R U P C 2
C4B_12 C 0.4924(5) 0.5794(4) 0.2595(10) 0.039(3) Uani 0.68(2) 1 d D U P C 2
H4B1_12 H 0.4634 0.5497 0.2248 0.047 Uiso 0.68(2) 1 calc R U P C 2
H4B2_12 H 0.4823 0.5853 0.3282 0.047 Uiso 0.68(2) 1 calc R U P C 2
C7B_12 C 0.5383(5) 0.6097(4) 0.0541(10) 0.045(3) Uani 0.68(2) 1 d D U P C 2
H7B1_12 H 0.5202 0.6109 -0.0260 0.054 Uiso 0.68(2) 1 calc R U P C 2
H7B2_12 H 0.5367 0.5749 0.0762 0.054 Uiso 0.68(2) 1 calc R U P C 2
C8B_12 C 0.6214(6) 0.6287(6) 0.0978(8) 0.053(3) Uani 0.68(2) 1 d D U P C 2
H8B1_12 H 0.6551 0.6036 0.0828 0.064 Uiso 0.68(2) 1 calc R U P C 2
H8B2_12 H 0.6255 0.6593 0.0587 0.064 Uiso 0.68(2) 1 calc R U P C 2
C2_21 C 0.9997(3) 0.97834(18) 0.7378(4) 0.0226(10) Uani 1 1 d . . . . .
C3_21 C 0.9494(3) 0.9507(2) 0.7787(5) 0.0352(13) Uani 1 1 d . . . . .
H3_21 H 0.9500 0.9569 0.8504 0.042 Uiso 1 1 calc R U . . .
C4_21 C 0.8991(3) 0.9148(2) 0.7162(5) 0.0359(13) Uani 1 1 d . . . . .
H4_21 H 0.8673 0.8971 0.7467 0.043 Uiso 1 1 calc R U . . .
C5_21 C 0.8957(3) 0.90484(18) 0.6082(4) 0.0263(11) Uani 1 1 d . . . . .
C6_21 C 0.9445(3) 0.93168(19) 0.5662(4) 0.0255(10) Uani 1 1 d . . . . .
H6_21 H 0.9429 0.9257 0.4940 0.031 Uiso 1 1 calc R U . . .
C7_21 C 0.9957(3) 0.96717(19) 0.6292(4) 0.0254(10) Uani 1 1 d . . . . .
H7_21 H 1.0283 0.9841 0.5986 0.030 Uiso 1 1 calc R U . . .
C8_21 C 0.8392(3) 0.86909(19) 0.5366(4) 0.0285(11) Uani 1 1 d . . . . .
H8_21 H 0.8305 0.8717 0.4611 0.034 Uiso 1 1 calc R U . . .
C9_21 C 0.7997(3) 0.8338(2) 0.5679(5) 0.0335(12) Uani 1 1 d . . . . .
H9_21 H 0.8102 0.8295 0.6434 0.040 Uiso 1 1 calc R U . . .
C10_21 C 0.7405(3) 0.8007(2) 0.4931(4) 0.0301(11) Uani 1 1 d . . . . .
C11_21 C 0.7047(3) 0.81150(19) 0.3814(5) 0.0333(12) Uani 1 1 d . . . . .
H11_21 H 0.7174 0.8410 0.3522 0.040 Uiso 1 1 calc R U . . .
C12_21 C 0.6503(3) 0.77906(19) 0.3128(5) 0.0308(12) Uani 1 1 d . . . . .
H12_21 H 0.6271 0.7876 0.2388 0.037 Uiso 1 1 calc R U . . .
C13_21 C 0.6293(3) 0.73397(18) 0.3518(4) 0.0246(10) Uani 1 1 d . . . . .
C14_21 C 0.6648(3) 0.7239(2) 0.4652(5) 0.0344(13) Uani 1 1 d . . . . .
H14_21 H 0.6517 0.6948 0.4952 0.041 Uiso 1 1 calc R U . . .
C15_21 C 0.7192(3) 0.7570(2) 0.5336(5) 0.0363(13) Uani 1 1 d . . . . .
H15_21 H 0.7416 0.7492 0.6082 0.044 Uiso 1 1 calc R U . . .
C2_22 C 0.4698(3) 0.73742(18) 0.2321(4) 0.0223(10) Uani 1 1 d . . . . .
C3_22 C 0.4467(3) 0.75321(19) 0.3209(4) 0.0261(11) Uani 1 1 d . . . . .
H3_22 H 0.4758 0.7435 0.3923 0.031 Uiso 1 1 calc R U . . .
C4_22 C 0.3813(3) 0.78293(19) 0.3050(4) 0.0270(11) Uani 1 1 d . . . . .
H4_22 H 0.3671 0.7921 0.3656 0.032 Uiso 1 1 calc R U . . .
C5_22 C 0.3368(3) 0.79923(18) 0.1993(4) 0.0242(10) Uani 1 1 d . . . . .
C6_22 C 0.3625(3) 0.78681(19) 0.1123(4) 0.0280(11) Uani 1 1 d . . . . .
H6_22 H 0.3356 0.7989 0.0420 0.034 Uiso 1 1 calc R U . . .
C7_22 C 0.4269(3) 0.75703(19) 0.1272(4) 0.0267(11) Uani 1 1 d . . . . .
H7_22 H 0.4424 0.7497 0.0668 0.032 Uiso 1 1 calc R U . . .
C8_22 C 0.2641(3) 0.82745(19) 0.1770(4) 0.0284(11) Uani 1 1 d . . . . .
H8_22 H 0.2464 0.8449 0.1104 0.034 Uiso 1 1 calc R U . . .
C9_22 C 0.2212(3) 0.8304(2) 0.2420(4) 0.0296(11) Uani 1 1 d . . . . .
H9_22 H 0.2378 0.8118 0.3071 0.036 Uiso 1 1 calc R U . . .
C10_22 C 0.1499(3) 0.8602(2) 0.2219(4) 0.0301(11) Uani 1 1 d . . . . .
C11_22 C 0.1119(3) 0.8612(2) 0.2987(4) 0.0294(11) Uani 1 1 d . . . . .
H11_22 H 0.1293 0.8403 0.3603 0.035 Uiso 1 1 calc R U . . .
C12_22 C 0.0487(3) 0.8922(2) 0.2872(4) 0.0286(11) Uani 1 1 d . . . . .
H12_22 H 0.0255 0.8921 0.3417 0.034 Uiso 1 1 calc R U . . .
C13_22 C 0.0194(3) 0.92347(19) 0.1956(4) 0.0277(11) Uani 1 1 d . . . . .
C14_22 C 0.0573(4) 0.9215(3) 0.1173(5) 0.061(2) Uani 1 1 d . . . . .
H14_22 H 0.0394 0.9415 0.0544 0.073 Uiso 1 1 calc R U . . .
C15_22 C 0.1204(4) 0.8909(3) 0.1305(5) 0.058(2) Uani 1 1 d . . . . .
H15_22 H 0.1438 0.8908 0.0762 0.070 Uiso 1 1 calc R U . . .

loop_
_atom_site_aniso_label
_atom_site_aniso_U_11
_atom_site_aniso_U_22
_atom_site_aniso_U_33
_atom_site_aniso_U_23
_atom_site_aniso_U_13
_atom_site_aniso_U_12
C1_1 0.041(3) 0.041(3) 0.045(3) -0.006(3) 0.005(3) -0.013(3)
Cl2_1 0.0455(9) 0.0523(10) 0.0597(10) 0.0028(8) 0.0038(8) 0.0016(8)
Cl3_1 0.0644(11) 0.0504(10) 0.0482(9) -0.0088(7) 0.0213(8) -0.0144(8)
C4_1 0.043(3) 0.040(3) 0.046(3) -0.003(3) 0.004(3) -0.007(3)
Cl5_1 0.0558(10) 0.0678(11) 0.0426(9) -0.0026(8) 0.0134(8) 0.0034(9)
Cl6_1 0.0390(8) 0.0473(9) 0.0831(13) -0.0033(9) 0.0095(8) -0.0151(7)
C1_3 0.055(4) 0.037(3) 0.036(3) -0.006(2) 0.013(3) -0.004(3)
Cl2_3 0.0975(15) 0.0505(10) 0.0396(9) 0.0119(7) 0.0233(9) 0.0266(10)
Cl3_3 0.0559(9) 0.0437(8) 0.0389(8) -0.0028(6) 0.0251(7) -0.0014(7)
C4_3 0.038(3) 0.040(3) 0.034(3) -0.004(2) 0.008(2) 0.000(2)
Cl5_3 0.0504(9) 0.0643(11) 0.0331(8) -0.0100(7) 0.0153(7) 0.0072(8)
Cl6_3 0.0457(9) 0.0531(10) 0.0542(10) -0.0110(8) 0.0132(8) -0.0177(7)
C1_4 0.027(4) 0.031(4) 0.047(5) -0.003(3) 0.014(3) 0.000(3)
Cl2_4 0.067(2) 0.032(2) 0.065(2) -0.0084(17) 0.0445(18) -0.0140(16)
Cl3_4 0.021(2) 0.043(3) 0.102(4) -0.003(2) -0.013(2) 0.0081(18)
C4_4 0.029(4) 0.031(4) 0.039(4) 0.003(3) 0.013(3) -0.002(3)
Cl5_4 0.047(2) 0.037(2) 0.046(2) -0.0091(16) 0.013(2) -0.0108(16)
Cl6_4 0.048(3) 0.0331(19) 0.055(3) 0.004(2) 0.030(3) -0.0024(19)
C1_6 0.046(7) 0.037(8) 0.065(7) 0.005(5) 0.027(6) 0.003(6)
Cl2_6 0.056(7) 0.129(12) 0.169(14) 0.025(10) 0.025(7) 0.026(7)
Cl3_6 0.081(9) 0.050(4) 0.054(6) 0.012(4) 0.030(6) -0.011(6)
C4_6 0.051(8) 0.034(7) 0.060(7) 0.007(5) 0.034(6) 0.006(6)
Cl5_6 0.168(12) 0.039(4) 0.136(10) -0.014(6) 0.129(10) -0.026(6)
Cl6_6 0.088(10) 0.046(5) 0.090(7) -0.019(4) 0.049(5) -0.004(4)
Pt1_11 0.01521(9) 0.02319(10) 0.02320(10) -0.00252(7) 0.00214(7) 0.00022(7)
C1_11 0.034(3) 0.042(3) 0.036(3) -0.003(2) 0.001(2) 0.018(2)
C2_11 0.018(2) 0.049(3) 0.040(3) -0.016(2) 0.004(2) 0.002(2)
C5_11 0.026(3) 0.028(3) 0.051(3) 0.001(2) 0.002(2) -0.006(2)
C6_11 0.034(3) 0.032(3) 0.039(3) -0.010(2) -0.006(2) -0.008(2)
C3A_11 0.011(5) 0.058(5) 0.022(7) -0.005(4) -0.006(4) 0.001(4)
C4A_11 0.012(5) 0.053(6) 0.042(8) 0.007(5) -0.007(6) -0.004(4)
C7A_11 0.026(7) 0.043(5) 0.033(6) -0.003(4) -0.002(5) -0.008(4)
C8A_11 0.024(6) 0.039(5) 0.031(5) -0.001(4) 0.004(4) 0.000(4)
C3B_11 0.010(5) 0.068(6) 0.036(7) -0.012(5) -0.004(5) -0.007(4)
C4B_11 0.020(5) 0.054(6) 0.040(8) 0.003(5) -0.002(5) -0.007(4)
C7B_11 0.025(7) 0.049(5) 0.036(5) -0.005(4) 0.004(4) -0.007(4)
C8B_11 0.028(6) 0.047(6) 0.030(5) 0.001(4) 0.002(4) 0.000(5)
Pt1_12 0.01633(9) 0.01969(10) 0.03004(11) -0.00203(7) 0.00553(8) -0.00064(7)
C1_12 0.031(3) 0.028(3) 0.078(4) -0.005(2) 0.027(3) 0.004(2)
C2_12 0.031(3) 0.028(3) 0.062(4) -0.002(2) 0.010(2) 0.012(2)
C5_12 0.028(3) 0.026(3) 0.036(3) -0.009(2) 0.004(2) -0.013(2)
C6_12 0.040(3) 0.032(3) 0.037(3) -0.014(2) 0.011(2) -0.010(2)
C3A_12 0.048(7) 0.032(7) 0.040(11) -0.005(7) 0.013(6) 0.004(5)
C4A_12 0.058(7) 0.033(7) 0.049(11) 0.002(6) 0.003(7) -0.007(5)
C7A_12 0.061(7) 0.031(12) 0.062(7) -0.008(7) 0.032(5) -0.004(6)
C8A_12 0.059(7) 0.040(13) 0.073(6) -0.003(6) 0.035(5) -0.001(7)
C3B_12 0.048(4) 0.029(4) 0.055(9) 0.002(4) 0.020(4) 0.006(3)
C4B_12 0.047(4) 0.027(4) 0.044(5) -0.008(4) 0.017(4) -0.008(3)
C7B_12 0.061(5) 0.027(6) 0.061(5) -0.012(4) 0.040(4) -0.014(4)
C8B_12 0.057(5) 0.041(8) 0.079(5) -0.008(4) 0.046(4) -0.010(4)
C2_21 0.017(2) 0.021(2) 0.027(2) -0.0032(19) 0.0036(19) 0.0010(19)
C3_21 0.039(3) 0.041(3) 0.025(3) -0.003(2) 0.011(2) -0.009(3)
C4_21 0.038(3) 0.037(3) 0.033(3) -0.002(2) 0.012(2) -0.016(3)
C5_21 0.023(2) 0.021(2) 0.031(3) -0.003(2) 0.003(2) -0.001(2)
C6_21 0.019(2) 0.029(3) 0.027(3) -0.005(2) 0.004(2) 0.002(2)
C7_21 0.017(2) 0.030(3) 0.029(3) 0.001(2) 0.007(2) 0.000(2)
C8_21 0.024(2) 0.030(3) 0.027(3) -0.005(2) 0.002(2) 0.001(2)
C9_21 0.026(3) 0.035(3) 0.033(3) -0.004(2) 0.002(2) -0.003(2)
C10_21 0.021(2) 0.029(3) 0.035(3) -0.002(2) 0.002(2) -0.005(2)
C11_21 0.027(3) 0.020(3) 0.047(3) 0.003(2) 0.005(2) -0.009(2)
C12_21 0.024(3) 0.026(3) 0.034(3) 0.001(2) -0.001(2) 0.000(2)
C13_21 0.013(2) 0.022(2) 0.034(3) -0.004(2) 0.002(2) -0.0009(19)
C14_21 0.027(3) 0.035(3) 0.039(3) 0.005(2) 0.009(2) -0.013(2)
C15_21 0.032(3) 0.041(3) 0.030(3) 0.002(2) 0.003(2) -0.008(2)
C2_22 0.018(2) 0.020(2) 0.028(3) 0.0008(19) 0.007(2) -0.0010(19)
C3_22 0.020(2) 0.027(3) 0.025(3) -0.002(2) -0.001(2) 0.001(2)
C4_22 0.024(2) 0.029(3) 0.026(3) -0.005(2) 0.006(2) -0.001(2)
C5_22 0.021(2) 0.020(2) 0.029(3) -0.0014(19) 0.004(2) -0.0001(19)
C6_22 0.024(3) 0.030(3) 0.028(3) 0.004(2) 0.004(2) 0.004(2)
C7_22 0.028(3) 0.028(3) 0.024(3) -0.001(2) 0.008(2) -0.002(2)
C8_22 0.025(3) 0.027(3) 0.027(3) 0.001(2) 0.000(2) 0.003(2)
C9_22 0.026(3) 0.028(3) 0.031(3) 0.000(2) 0.005(2) 0.003(2)
C10_22 0.023(3) 0.032(3) 0.031(3) -0.001(2) 0.003(2) 0.008(2)
C11_22 0.024(3) 0.029(3) 0.033(3) 0.007(2) 0.007(2) 0.004(2)
C12_22 0.025(3) 0.032(3) 0.030(3) 0.003(2) 0.010(2) 0.003(2)
C13_22 0.021(2) 0.028(3) 0.029(3) -0.006(2) 0.002(2) 0.004(2)
C14_22 0.058(4) 0.093(6) 0.034(3) 0.025(4) 0.018(3) 0.047(4)
C15_22 0.054(4) 0.089(6) 0.036(3) 0.019(3) 0.023(3) 0.046(4)

loop_
_atom_type_symbol
_atom_type_description
_atom_type_scat_dispersion_real
_atom_type_scat_dispersion_imag
_atom_type_scat_source
C C 0.0033 0.0016 'International Tables Vol C Tables 4.2.6.8 and 6.1.1.4'
H H 0.0000 0.0000 'International Tables Vol C Tables 4.2.6.8 and 6.1.1.4'
Cl Cl 0.1484 0.1585 'International Tables Vol C Tables 4.2.6.8 and 6.1.1.4'
Pt Pt -1.7033 8.3905 'International Tables Vol C Tables 4.2.6.8 and 6.1.1.4'

loop_
_exptl_crystal_face_index_h
_exptl_crystal_face_index_k
_exptl_crystal_face_index_l
_exptl_crystal_face_perp_dist
_exptl_oxdiff_crystal_face_indexfrac_h
_exptl_oxdiff_crystal_face_indexfrac_k
_exptl_oxdiff_crystal_face_indexfrac_l
_exptl_oxdiff_crystal_face_x
_exptl_oxdiff_crystal_face_y
_exptl_oxdiff_crystal_face_z
-1 0 0 0.0212 -1.0001 0.0002 0.0006 -0.0124 -0.0388 0.0047
1 0 0 0.0212 1.0001 -0.0002 -0.0006 0.0124 0.0388 -0.0047
-1 -1 1 0.0228 -1.0000 -1.0001 0.9998 -0.0651 -0.0020 0.0015
1 1 -1 0.0228 1.0000 1.0001 -0.9998 0.0651 0.0020 -0.0015
1 -1 -1 0.0256 1.0000 -1.0002 -1.0009 0.0439 0.0146 0.0460
-1 1 1 0.0256 -1.0000 1.0002 1.0009 -0.0439 -0.0146 -0.0460

loop_
_geom_angle_atom_site_label_1
_geom_angle_atom_site_label_2
_geom_angle_atom_site_label_3
_geom_angle
_geom_angle_site_symmetry_1
_geom_angle_site_symmetry_3
Cl2_1 C1_1 H1_1 107.8 . .
Cl3_1 C1_1 H1_1 107.8 . .
Cl3_1 C1_1 Cl2_1 110.6(3) . .
C4_1 C1_1 H1_1 107.8 . .
C4_1 C1_1 Cl2_1 112.7(4) . .
C4_1 C1_1 Cl3_1 109.9(4) . .
C1_1 C4_1 H4_1 108.0 . .
C1_1 C4_1 Cl5_1 108.8(4) . .
C1_1 C4_1 Cl6_1 112.6(4) . .
Cl5_1 C4_1 H4_1 108.0 . .
Cl5_1 C4_1 Cl6_1 111.3(3) . .
Cl6_1 C4_1 H4_1 108.0 . .
Cl2_3 C1_3 H1_3 108.0 . .
Cl2_3 C1_3 Cl3_3 110.9(3) . .
Cl3_3 C1_3 H1_3 108.0 . .
C4_3 C1_3 H1_3 108.0 . .
C4_3 C1_3 Cl2_3 112.3(4) . .
C4_3 C1_3 Cl3_3 109.6(4) . .
C1_3 C4_3 H4_3 108.2 . .
C1_3 C4_3 Cl5_3 108.1(4) . .
C1_3 C4_3 Cl6_3 112.8(4) . .
Cl5_3 C4_3 H4_3 108.2 . .
Cl6_3 C4_3 H4_3 108.2 . .
Cl6_3 C4_3 Cl5_3 111.2(3) . .
Cl2_4 C1_4 H1_4 107.6 . .
Cl3_4 C1_4 H1_4 107.6 . .
Cl3_4 C1_4 Cl2_4 112.5(6) . .
C4_4 C1_4 H1_4 107.6 . .
C4_4 C1_4 Cl2_4 110.0(6) . .
C4_4 C1_4 Cl3_4 111.4(6) . .
C1_4 C4_4 H4_4 107.1 . .
C1_4 C4_4 Cl5_4 112.9(7) . .
C1_4 C4_4 Cl6_4 110.1(7) . .
Cl5_4 C4_4 H4_4 107.1 . .
Cl5_4 C4_4 Cl6_4 112.3(6) . .
Cl6_4 C4_4 H4_4 107.1 . .
Cl2_6 C1_6 H1_6 107.9 . .
Cl3_6 C1_6 H1_6 107.9 . .
Cl3_6 C1_6 Cl2_6 112.2(12) . .
C4_6 C1_6 H1_6 107.9 . .
C4_6 C1_6 Cl2_6 111.6(12) . .
C4_6 C1_6 Cl3_6 109.2(12) . .
C1_6 C4_6 H4_6 109.5 . .
C1_6 C4_6 Cl5_6 108.2(12) . .
C1_6 C4_6 Cl6_6 110.3(12) . .
Cl5_6 C4_6 H4_6 109.5 . .
Cl5_6 C4_6 Cl6_6 109.8(11) . .
Cl6_6 C4_6 H4_6 109.5 . .
C2_11 Pt1_11 C1_11 34.5(2) . .
C5_11 Pt1_11 C1_11 91.4(2) . .
C5_11 Pt1_11 C2_11 80.6(2) . .
C6_11 Pt1_11 C1_11 80.0(2) . .
C6_11 Pt1_11 C2_11 89.9(2) . .
C6_11 Pt1_11 C5_11 35.3(2) . .
C2_21 Pt1_11 C1_11 94.6(2) . .
C2_21 Pt1_11 C2_11 94.37(19) . .
C2_21 Pt1_11 C5_11 161.1(2) . .
C2_21 Pt1_11 C6_11 163.6(2) . .
C13_22 Pt1_11 C1_11 161.2(2) 3_676 .
C13_22 Pt1_11 C2_11 164.0(2) 3_676 .
C13_22 Pt1_11 C5_11 92.5(2) 3_676 .
C13_22 Pt1_11 C6_11 92.8(2) 3_676 .
C13_22 Pt1_11 C2_21 87.5(2) 3_676 .
Pt1_11 C1_11 H1A_11 93.0 . .
Pt1_11 C1_11 H1B_11 88.9 . .
C2_11 C1_11 Pt1_11 72.6(3) . .
C2_11 C1_11 H1A_11 111.3 . .
C2_11 C1_11 H1B_11 123.5 . .
C2_11 C1_11 C8A_11 137.5(7) . .
C2_11 C1_11 C8B_11 113.0(8) . .
C8A_11 C1_11 Pt1_11 105.1(5) . .
C8A_11 C1_11 H1A_11 111.3 . .
C8B_11 C1_11 Pt1_11 108.6(5) . .
C8B_11 C1_11 H1B_11 123.5 . .
Pt1_11 C2_11 H2A_11 84.9 . .
Pt1_11 C2_11 H2B_11 96.2 . .
C1_11 C2_11 Pt1_11 72.8(3) . .
C1_11 C2_11 H2A_11 121.3 . .
C1_11 C2_11 H2B_11 112.2 . .
C1_11 C2_11 C3A_11 117.3(7) . .
C1_11 C2_11 C3B_11 135.7(7) . .
C3A_11 C2_11 Pt1_11 112.8(5) . .
C3A_11 C2_11 H2A_11 121.3 . .
C3B_11 C2_11 Pt1_11 102.4(6) . .
C3B_11 C2_11 H2B_11 112.2 . .
Pt1_11 C5_11 H5A_11 96.5 . .
Pt1_11 C5_11 H5B_11 85.7 . .
C6_11 C5_11 Pt1_11 72.0(3) . .
C6_11 C5_11 H5A_11 114.1 . .
C6_11 C5_11 H5B_11 121.8 . .
C6_11 C5_11 C4A_11 131.7(7) . .
C6_11 C5_11 C4B_11 116.4(8) . .
C4A_11 C5_11 Pt1_11 102.5(6) . .
C4A_11 C5_11 H5A_11 114.1 . .
C4B_11 C5_11 Pt1_11 112.8(5) . .
C4B_11 C5_11 H5B_11 121.8 . .
Pt1_11 C6_11 H6A_11 88.6 . .
Pt1_11 C6_11 H6B_11 90.5 . .
C5_11 C6_11 Pt1_11 72.7(3) . .
C5_11 C6_11 H6A_11 121.2 . .
C5_11 C6_11 H6B_11 110.9 . .
C5_11 C6_11 C7A_11 117.5(8) . .
C5_11 C6_11 C7B_11 138.2(7) . .
C7A_11 C6_11 Pt1_11 108.9(5) . .
C7A_11 C6_11 H6A_11 121.2 . .
C7B_11 C6_11 Pt1_11 106.9(6) . .
C7B_11 C6_11 H6B_11 110.9 . .
C2_11 C3A_11 H3A1_11 109.9 . .
C2_11 C3A_11 H3A2_11 109.9 . .
C2_11 C3A_11 C4A_11 109.1(9) . .
H3A1_11 C3A_11 H3A2_11 108.3 . .
C4A_11 C3A_11 H3A1_11 109.9 . .
C4A_11 C3A_11 H3A2_11 109.9 . .
C5_11 C4A_11 H4A1_11 108.3 . .
C5_11 C4A_11 H4A2_11 108.3 . .
C3A_11 C4A_11 C5_11 116.0(9) . .
C3A_11 C4A_11 H4A1_11 108.3 . .
C3A_11 C4A_11 H4A2_11 108.3 . .
H4A1_11 C4A_11 H4A2_11 107.4 . .
C6_11 C7A_11 H7A1_11 108.8 . .
C6_11 C7A_11 H7A2_11 108.8 . .
H7A1_11 C7A_11 H7A2_11 107.7 . .
C8A_11 C7A_11 C6_11 113.9(9) . .
C8A_11 C7A_11 H7A1_11 108.8 . .
C8A_11 C7A_11 H7A2_11 108.8 . .
C1_11 C8A_11 H8A1_11 109.8 . .
C1_11 C8A_11 H8A2_11 109.8 . .
C7A_11 C8A_11 C1_11 109.4(9) . .
C7A_11 C8A_11 H8A1_11 109.8 . .
C7A_11 C8A_11 H8A2_11 109.8 . .
H8A1_11 C8A_11 H8A2_11 108.2 . .
C2_11 C3B_11 H3B1_11 108.2 . .
C2_11 C3B_11 H3B2_11 108.2 . .
H3B1_11 C3B_11 H3B2_11 107.4 . .
C4B_11 C3B_11 C2_11 116.1(9) . .
C4B_11 C3B_11 H3B1_11 108.2 . .
C4B_11 C3B_11 H3B2_11 108.2 . .
C5_11 C4B_11 C3B_11 109.5(9) . .
C5_11 C4B_11 H4B1_11 109.8 . .
C5_11 C4B_11 H4B2_11 109.8 . .
C3B_11 C4B_11 H4B1_11 109.8 . .
C3B_11 C4B_11 H4B2_11 109.8 . .
H4B1_11 C4B_11 H4B2_11 108.2 . .
C6_11 C7B_11 H7B1_11 109.6 . .
C6_11 C7B_11 H7B2_11 109.6 . .
C6_11 C7B_11 C8B_11 110.5(9) . .
H7B1_11 C7B_11 H7B2_11 108.1 . .
C8B_11 C7B_11 H7B1_11 109.6 . .
C8B_11 C7B_11 H7B2_11 109.6 . .
C1_11 C8B_11 H8B1_11 109.2 . .
C1_11 C8B_11 H8B2_11 109.2 . .
C7B_11 C8B_11 C1_11 112.1(9) . .
C7B_11 C8B_11 H8B1_11 109.2 . .
C7B_11 C8B_11 H8B2_11 109.2 . .
H8B1_11 C8B_11 H8B2_11 107.9 . .
C1_12 Pt1_12 C6_12 79.6(2) . .
C2_12 Pt1_12 C1_12 35.1(2) . .
C2_12 Pt1_12 C6_12 87.9(2) . .
C5_12 Pt1_12 C1_12 92.7(2) . .
C5_12 Pt1_12 C2_12 80.3(2) . .
C5_12 Pt1_12 C6_12 34.95(19) . .
C13_21 Pt1_12 C1_12 93.0(2) . .
C13_21 Pt1_12 C2_12 95.1(2) . .
C13_21 Pt1_12 C5_12 162.4(2) . .
C13_21 Pt1_12 C6_12 162.5(2) . .
C2_22 Pt1_12 C1_12 161.8(2) . .
C2_22 Pt1_12 C2_12 162.8(2) . .
C2_22 Pt1_12 C5_12 91.57(19) . .
C2_22 Pt1_12 C6_12 94.0(2) . .
C2_22 Pt1_12 C13_21 88.17(19) . .
Pt1_12 C1_12 H1A_12 88.3 . .
Pt1_12 C1_12 H1B_12 92.1 . .
C2_12 C1_12 Pt1_12 72.4(3) . .
C2_12 C1_12 H1A_12 121.3 . .
C2_12 C1_12 H1B_12 114.5 . .
C2_12 C1_12 C8A_12 117.4(14) . .
C2_12 C1_12 C8B_12 131.1(8) . .
C8A_12 C1_12 Pt1_12 109.4(7) . .
C8A_12 C1_12 H1A_12 121.3 . .
C8B_12 C1_12 Pt1_12 105.8(5) . .
C8B_12 C1_12 H1B_12 114.5 . .
Pt1_12 C2_12 H2A_12 86.7 . .
Pt1_12 C2_12 H2B_12 88.4 . .
C1_12 C2_12 Pt1_12 72.5(3) . .
C1_12 C2_12 H2A_12 112.6 . .
C1_12 C2_12 H2B_12 119.0 . .
C1_12 C2_12 C3A_12 134.7(15) . .
C1_12 C2_12 C3B_12 122.0(9) . .
C3A_12 C2_12 Pt1_12 110.2(9) . .
C3A_12 C2_12 H2A_12 112.6 . .
C3B_12 C2_12 Pt1_12 109.2(5) . .
C3B_12 C2_12 H2B_12 119.0 . .
Pt1_12 C5_12 H5A_12 87.5 . .
Pt1_12 C5_12 H5B_12 89.9 . .
C6_12 C5_12 Pt1_12 73.3(3) . .
C6_12 C5_12 H5A_12 123.0 . .
C6_12 C5_12 H5B_12 113.9 . .
C6_12 C5_12 C4A_12 114.0(13) . .
C6_12 C5_12 C4B_12 132.1(7) . .
C4A_12 C5_12 Pt1_12 109.5(7) . .
C4A_12 C5_12 H5A_12 123.0 . .
C4B_12 C5_12 Pt1_12 106.7(5) . .
C4B_12 C5_12 H5B_12 113.9 . .
Pt1_12 C6_12 H6A_12 93.8 . .
Pt1_12 C6_12 H6B_12 88.3 . .
C5_12 C6_12 Pt1_12 71.7(3) . .
C5_12 C6_12 H6A_12 108.4 . .
C5_12 C6_12 H6B_12 120.4 . .
C5_12 C6_12 C7A_12 143.1(11) . .
C5_12 C6_12 C7B_12 119.2(7) . .
C7A_12 C6_12 Pt1_12 105.8(8) . .
C7A_12 C6_12 H6A_12 108.4 . .
C7B_12 C6_12 Pt1_12 110.2(5) . .
C7B_12 C6_12 H6B_12 120.4 . .
C2_12 C3A_12 H3A1_12 108.7 . .
C2_12 C3A_12 H3A2_12 108.7 . .
C2_12 C3A_12 C4A_12 114.1(13) . .
H3A1_12 C3A_12 H3A2_12 107.6 . .
C4A_12 C3A_12 H3A1_12 108.7 . .
C4A_12 C3A_12 H3A2_12 108.7 . .
C5_12 C4A_12 H4A1_12 107.9 . .
C5_12 C4A_12 H4A2_12 107.9 . .
C3A_12 C4A_12 C5_12 117.4(13) . .
C3A_12 C4A_12 H4A1_12 107.9 . .
C3A_12 C4A_12 H4A2_12 107.9 . .
H4A1_12 C4A_12 H4A2_12 107.2 . .
C6_12 C7A_12 H7A1_12 109.0 . .
C6_12 C7A_12 H7A2_12 109.0 . .
C6_12 C7A_12 C8A_12 112.7(14) . .
H7A1_12 C7A_12 H7A2_12 107.8 . .
C8A_12 C7A_12 H7A1_12 109.0 . .
C8A_12 C7A_12 H7A2_12 109.0 . .
C1_12 C8A_12 H8A1_12 108.6 . .
C1_12 C8A_12 H8A2_12 108.6 . .
C7A_12 C8A_12 C1_12 114.8(14) . .
C7A_12 C8A_12 H8A1_12 108.6 . .
C7A_12 C8A_12 H8A2_12 108.6 . .
H8A1_12 C8A_12 H8A2_12 107.5 . .
C2_12 C3B_12 H3B1_12 108.5 . .
C2_12 C3B_12 H3B2_12 108.5 . .
C2_12 C3B_12 C4B_12 115.2(9) . .
H3B1_12 C3B_12 H3B2_12 107.5 . .
C4B_12 C3B_12 H3B1_12 108.5 . .
C4B_12 C3B_12 H3B2_12 108.5 . .
C5_12 C4B_12 C3B_12 111.7(8) . .
C5_12 C4B_12 H4B1_12 109.3 . .
C5_12 C4B_12 H4B2_12 109.3 . .
C3B_12 C4B_12 H4B1_12 109.3 . .
C3B_12 C4B_12 H4B2_12 109.3 . .
H4B1_12 C4B_12 H4B2_12 107.9 . .
C6_12 C7B_12 H7B1_12 109.2 . .
C6_12 C7B_12 H7B2_12 109.2 . .
C6_12 C7B_12 C8B_12 112.1(8) . .
H7B1_12 C7B_12 H7B2_12 107.9 . .
C8B_12 C7B_12 H7B1_12 109.2 . .
C8B_12 C7B_12 H7B2_12 109.2 . .
C1_12 C8B_12 C7B_12 113.0(8) . .
C1_12 C8B_12 H8B1_12 109.0 . .
C1_12 C8B_12 H8B2_12 109.0 . .
C7B_12 C8B_12 H8B1_12 109.0 . .
C7B_12 C8B_12 H8B2_12 109.0 . .
H8B1_12 C8B_12 H8B2_12 107.8 . .
C3_21 C2_21 Pt1_11 123.0(4) . .
C7_21 C2_21 Pt1_11 121.3(4) . .
C7_21 C2_21 C3_21 115.7(4) . .
C2_21 C3_21 H3_21 118.8 . .
C4_21 C3_21 C2_21 122.4(5) . .
C4_21 C3_21 H3_21 118.8 . .
C3_21 C4_21 H4_21 119.6 . .
C3_21 C4_21 C5_21 120.7(5) . .
C5_21 C4_21 H4_21 119.6 . .
C4_21 C5_21 C8_21 122.2(5) . .
C6_21 C5_21 C4_21 117.8(5) . .
C6_21 C5_21 C8_21 119.9(5) . .
C5_21 C6_21 H6_21 119.2 . .
C5_21 C6_21 C7_21 121.5(5) . .
C7_21 C6_21 H6_21 119.2 . .
C2_21 C7_21 C6_21 121.8(5) . .
C2_21 C7_21 H7_21 119.1 . .
C6_21 C7_21 H7_21 119.1 . .
C5_21 C8_21 H8_21 116.3 . .
C9_21 C8_21 C5_21 127.3(5) . .
C9_21 C8_21 H8_21 116.3 . .
C8_21 C9_21 H9_21 117.2 . .
C8_21 C9_21 C10_21 125.6(5) . .
C10_21 C9_21 H9_21 117.2 . .
C11_21 C10_21 C9_21 122.7(5) . .
C11_21 C10_21 C15_21 117.6(5) . .
C15_21 C10_21 C9_21 119.7(5) . .
C10_21 C11_21 H11_21 119.4 . .
C10_21 C11_21 C12_21 121.3(5) . .
C12_21 C11_21 H11_21 119.4 . .
C11_21 C12_21 H12_21 119.0 . .
C11_21 C12_21 C13_21 121.9(5) . .
C13_21 C12_21 H12_21 119.0 . .
C12_21 C13_21 Pt1_12 121.5(4) . .
C12_21 C13_21 C14_21 116.3(4) . .
C14_21 C13_21 Pt1_12 122.2(4) . .
C13_21 C14_21 H14_21 119.4 . .
C15_21 C14_21 C13_21 121.3(5) . .
C15_21 C14_21 H14_21 119.4 . .
C10_21 C15_21 H15_21 119.2 . .
C14_21 C15_21 C10_21 121.6(5) . .
C14_21 C15_21 H15_21 119.2 . .
C3_22 C2_22 Pt1_12 122.5(4) . .
C3_22 C2_22 C7_22 116.1(4) . .
C7_22 C2_22 Pt1_12 121.3(4) . .
C2_22 C3_22 H3_22 119.1 . .
C2_22 C3_22 C4_22 121.7(5) . .
C4_22 C3_22 H3_22 119.1 . .
C3_22 C4_22 H4_22 119.5 . .
C3_22 C4_22 C5_22 121.0(5) . .
C5_22 C4_22 H4_22 119.5 . .
C4_22 C5_22 C8_22 123.2(5) . .
C6_22 C5_22 C4_22 117.5(4) . .
C6_22 C5_22 C8_22 119.4(5) . .
C5_22 C6_22 H6_22 119.1 . .
C7_22 C6_22 C5_22 121.8(5) . .
C7_22 C6_22 H6_22 119.1 . .
C2_22 C7_22 H7_22 119.2 . .
C6_22 C7_22 C2_22 121.6(5) . .
C6_22 C7_22 H7_22 119.2 . .
C5_22 C8_22 H8_22 116.7 . .
C9_22 C8_22 C5_22 126.5(5) . .
C9_22 C8_22 H8_22 116.7 . .
C8_22 C9_22 H9_22 116.6 . .
C8_22 C9_22 C10_22 126.7(5) . .
C10_22 C9_22 H9_22 116.6 . .
C11_22 C10_22 C9_22 120.7(5) . .
C11_22 C10_22 C15_22 116.5(5) . .
C15_22 C10_22 C9_22 122.6(5) . .
C10_22 C11_22 H11_22 118.9 . .
C12_22 C11_22 C10_22 122.3(5) . .
C12_22 C11_22 H11_22 118.9 . .
C11_22 C12_22 H12_22 119.4 . .
C11_22 C12_22 C13_22 121.2(5) . .
C13_22 C12_22 H12_22 119.4 . .
C12_22 C13_22 Pt1_11 123.4(4) . 3_676
C12_22 C13_22 C14_22 116.1(5) . .
C14_22 C13_22 Pt1_11 120.6(4) . 3_676
C13_22 C14_22 H14_22 119.0 . .
C15_22 C14_22 C13_22 122.0(6) . .
C15_22 C14_22 H14_22 119.0 . .
C10_22 C15_22 H15_22 119.0 . .
C14_22 C15_22 C10_22 121.9(6) . .
C14_22 C15_22 H15_22 119.0 . .

loop_
_geom_bond_atom_site_label_1
_geom_bond_atom_site_label_2
_geom_bond_distance
_geom_bond_site_symmetry_2
C1_1 H1_1 0.9800 .
C1_1 Cl2_1 1.778(6) .
C1_1 Cl3_1 1.775(6) .
C1_1 C4_1 1.502(8) .
C4_1 H4_1 0.9800 .
C4_1 Cl5_1 1.767(6) .
C4_1 Cl6_1 1.773(6) .
C1_3 H1_3 0.9800 .
C1_3 Cl2_3 1.771(6) .
C1_3 Cl3_3 1.788(6) .
C1_3 C4_3 1.490(8) .
C4_3 H4_3 0.9800 .
C4_3 Cl5_3 1.761(6) .
C4_3 Cl6_3 1.751(6) .
C1_4 H1_4 0.9800 .
C1_4 Cl2_4 1.776(10) .
C1_4 Cl3_4 1.766(9) .
C1_4 C4_4 1.502(9) .
C4_4 H4_4 0.9800 .
C4_4 Cl5_4 1.752(10) .
C4_4 Cl6_4 1.763(10) .
C1_6 H1_6 0.9800 .
C1_6 Cl2_6 1.755(14) .
C1_6 Cl3_6 1.765(14) .
C1_6 C4_6 1.497(14) .
C4_6 H4_6 0.9800 .
C4_6 Cl5_6 1.757(14) .
C4_6 Cl6_6 1.781(14) .
Pt1_11 C1_11 2.262(5) .
Pt1_11 C2_11 2.260(5) .
Pt1_11 C5_11 2.253(5) .
Pt1_11 C6_11 2.245(5) .
Pt1_11 C2_21 2.027(5) .
Pt1_11 C13_22 2.020(5) 3_676
C1_11 H1A_11 0.9300 .
C1_11 H1B_11 0.9300 .
C1_11 C2_11 1.342(8) .
C1_11 C8A_11 1.509(10) .
C1_11 C8B_11 1.582(11) .
C2_11 H2A_11 0.9300 .
C2_11 H2B_11 0.9300 .
C2_11 C3A_11 1.507(11) .
C2_11 C3B_11 1.555(11) .
C5_11 H5A_11 0.9300 .
C5_11 H5B_11 0.9300 .
C5_11 C6_11 1.364(8) .
C5_11 C4A_11 1.550(11) .
C5_11 C4B_11 1.520(11) .
C6_11 H6A_11 0.9300 .
C6_11 H6B_11 0.9300 .
C6_11 C7A_11 1.539(11) .
C6_11 C7B_11 1.492(11) .
C3A_11 H3A1_11 0.9700 .
C3A_11 H3A2_11 0.9700 .
C3A_11 C4A_11 1.539(13) .
C4A_11 H4A1_11 0.9700 .
C4A_11 H4A2_11 0.9700 .
C7A_11 H7A1_11 0.9700 .
C7A_11 H7A2_11 0.9700 .
C7A_11 C8A_11 1.534(13) .
C8A_11 H8A1_11 0.9700 .
C8A_11 H8A2_11 0.9700 .
C3B_11 H3B1_11 0.9700 .
C3B_11 H3B2_11 0.9700 .
C3B_11 C4B_11 1.532(13) .
C4B_11 H4B1_11 0.9700 .
C4B_11 H4B2_11 0.9700 .
C7B_11 H7B1_11 0.9700 .
C7B_11 H7B2_11 0.9700 .
C7B_11 C8B_11 1.536(13) .
C8B_11 H8B1_11 0.9700 .
C8B_11 H8B2_11 0.9700 .
Pt1_12 C1_12 2.254(5) .
Pt1_12 C2_12 2.252(5) .
Pt1_12 C5_12 2.251(5) .
Pt1_12 C6_12 2.272(5) .
Pt1_12 C13_21 2.028(5) .
Pt1_12 C2_22 2.020(5) .
C1_12 H1A_12 0.9300 .
C1_12 H1B_12 0.9300 .
C1_12 C2_12 1.357(8) .
C1_12 C8A_12 1.541(14) .
C1_12 C8B_12 1.499(11) .
C2_12 H2A_12 0.9300 .
C2_12 H2B_12 0.9300 .
C2_12 C3A_12 1.493(13) .
C2_12 C3B_12 1.539(10) .
C5_12 H5A_12 0.9300 .
C5_12 H5B_12 0.9300 .
C5_12 C6_12 1.358(7) .
C5_12 C4A_12 1.551(14) .
C5_12 C4B_12 1.501(9) .
C6_12 H6A_12 0.9300 .
C6_12 H6B_12 0.9300 .
C6_12 C7A_12 1.490(13) .
C6_12 C7B_12 1.530(9) .
C3A_12 H3A1_12 0.9700 .
C3A_12 H3A2_12 0.9700 .
C3A_12 C4A_12 1.514(16) .
C4A_12 H4A1_12 0.9700 .
C4A_12 H4A2_12 0.9700 .
C7A_12 H7A1_12 0.9700 .
C7A_12 H7A2_12 0.9700 .
C7A_12 C8A_12 1.525(16) .
C8A_12 H8A1_12 0.9700 .
C8A_12 H8A2_12 0.9700 .
C3B_12 H3B1_12 0.9700 .
C3B_12 H3B2_12 0.9700 .
C3B_12 C4B_12 1.538(12) .
C4B_12 H4B1_12 0.9700 .
C4B_12 H4B2_12 0.9700 .
C7B_12 H7B1_12 0.9700 .
C7B_12 H7B2_12 0.9700 .
C7B_12 C8B_12 1.523(12) .
C8B_12 H8B1_12 0.9700 .
C8B_12 H8B2_12 0.9700 .
C2_21 C3_21 1.406(7) .
C2_21 C7_21 1.401(7) .
C3_21 H3_21 0.9300 .
C3_21 C4_21 1.381(8) .
C4_21 H4_21 0.9300 .
C4_21 C5_21 1.390(7) .
C5_21 C6_21 1.384(7) .
C5_21 C8_21 1.477(7) .
C6_21 H6_21 0.9300 .
C6_21 C7_21 1.384(7) .
C7_21 H7_21 0.9300 .
C8_21 H8_21 0.9300 .
C8_21 C9_21 1.323(8) .
C9_21 H9_21 0.9300 .
C9_21 C10_21 1.475(7) .
C10_21 C11_21 1.394(8) .
C10_21 C15_21 1.379(8) .
C11_21 H11_21 0.9300 .
C11_21 C12_21 1.388(7) .
C12_21 H12_21 0.9300 .
C12_21 C13_21 1.398(7) .
C13_21 C14_21 1.408(7) .
C14_21 H14_21 0.9300 .
C14_21 C15_21 1.396(8) .
C15_21 H15_21 0.9300 .
C2_22 C3_22 1.404(7) .
C2_22 C7_22 1.413(7) .
C3_22 H3_22 0.9300 .
C3_22 C4_22 1.390(7) .
C4_22 H4_22 0.9300 .
C4_22 C5_22 1.399(7) .
C5_22 C6_22 1.386(7) .
C5_22 C8_22 1.470(7) .
C6_22 H6_22 0.9300 .
C6_22 C7_22 1.379(7) .
C7_22 H7_22 0.9300 .
C8_22 H8_22 0.9300 .
C8_22 C9_22 1.322(8) .
C9_22 H9_22 0.9300 .
C9_22 C10_22 1.474(7) .
C10_22 C11_22 1.381(7) .
C10_22 C15_22 1.381(8) .
C11_22 H11_22 0.9300 .
C11_22 C12_22 1.389(7) .
C12_22 H12_22 0.9300 .
C12_22 C13_22 1.391(7) .
C13_22 Pt1_11 2.020(5) 3_676
C13_22 C14_22 1.398(8) .
C14_22 H14_22 0.9300 .
C14_22 C15_22 1.376(8) .
C15_22 H15_22 0.9300 .

loop_
_geom_torsion_atom_site_label_1
_geom_torsion_atom_site_label_2
_geom_torsion_atom_site_label_3
_geom_torsion_atom_site_label_4
_geom_torsion
_geom_torsion_site_symmetry_1
_geom_torsion_site_symmetry_4
Cl2_1 C1_1 C4_1 Cl5_1 66.9(5) . .
Cl2_1 C1_1 C4_1 Cl6_1 -56.9(5) . .
Cl3_1 C1_1 C4_1 Cl5_1 -169.2(3) . .
Cl3_1 C1_1 C4_1 Cl6_1 67.0(5) . .
Cl2_3 C1_3 C4_3 Cl5_3 63.2(5) . .
Cl2_3 C1_3 C4_3 Cl6_3 -60.2(5) . .
Cl3_3 C1_3 C4_3 Cl5_3 -173.1(3) . .
Cl3_3 C1_3 C4_3 Cl6_3 63.5(5) . .
Cl2_4 C1_4 C4_4 Cl5_4 -62.6(8) . .
Cl2_4 C1_4 C4_4 Cl6_4 171.0(6) . .
Cl3_4 C1_4 C4_4 Cl5_4 62.9(9) . .
Cl3_4 C1_4 C4_4 Cl6_4 -63.5(8) . .
Cl2_6 C1_6 C4_6 Cl5_6 60.3(16) . .
Cl2_6 C1_6 C4_6 Cl6_6 -59.9(16) . .
Cl3_6 C1_6 C4_6 Cl5_6 -175.1(12) . .
Cl3_6 C1_6 C4_6 Cl6_6 64.7(16) . .
Pt1_11 C1_11 C2_11 C3A_11 107.3(6) . .
Pt1_11 C1_11 C2_11 C3B_11 90.3(9) . .
Pt1_11 C1_11 C8A_11 C7A_11 -50.4(13) . .
Pt1_11 C1_11 C8B_11 C7B_11 20.7(14) . .
Pt1_11 C2_11 C3A_11 C4A_11 -16.7(13) . .
Pt1_11 C2_11 C3B_11 C4B_11 47.7(14) . .
Pt1_11 C5_11 C6_11 C7A_11 102.7(6) . .
Pt1_11 C5_11 C6_11 C7B_11 96.3(10) . .
Pt1_11 C5_11 C4A_11 C3A_11 -47.7(13) . .
Pt1_11 C5_11 C4B_11 C3B_11 14.3(14) . .
Pt1_11 C6_11 C7A_11 C8A_11 -19.0(15) . .
Pt1_11 C6_11 C7B_11 C8B_11 49.9(13) . .
Pt1_11 C2_21 C3_21 C4_21 179.8(4) . .
Pt1_11 C2_21 C7_21 C6_21 -178.8(4) . .
Pt1_11 C13_22 C14_22 C15_22 -179.5(6) 3_676 .
C1_11 C2_11 C3A_11 C4A_11 -98.5(12) . .
C1_11 C2_11 C3B_11 C4B_11 -30.3(18) . .
C2_11 C1_11 C8A_11 C7A_11 30.2(17) . .
C2_11 C1_11 C8B_11 C7B_11 99.2(12) . .
C2_11 C3A_11 C4A_11 C5_11 44.9(17) . .
C2_11 C3B_11 C4B_11 C5_11 -43.2(18) . .
C5_11 C6_11 C7A_11 C8A_11 -98.8(13) . .
C5_11 C6_11 C7B_11 C8B_11 -32.9(18) . .
C6_11 C5_11 C4A_11 C3A_11 29.2(18) . .
C6_11 C5_11 C4B_11 C3B_11 94.8(13) . .
C6_11 C7A_11 C8A_11 C1_11 48.0(18) . .
C6_11 C7B_11 C8B_11 C1_11 -48.1(17) . .
C4A_11 C5_11 C6_11 Pt1_11 -90.9(9) . .
C4A_11 C5_11 C6_11 C7A_11 11.8(12) . .
C8A_11 C1_11 C2_11 Pt1_11 -93.6(9) . .
C8A_11 C1_11 C2_11 C3A_11 13.7(12) . .
C4B_11 C5_11 C6_11 Pt1_11 -107.1(6) . .
C4B_11 C5_11 C6_11 C7B_11 -10.8(13) . .
C8B_11 C1_11 C2_11 Pt1_11 -103.3(5) . .
C8B_11 C1_11 C2_11 C3B_11 -13.1(12) . .
Pt1_12 C1_12 C2_12 C3A_12 101.4(14) . .
Pt1_12 C1_12 C2_12 C3B_12 102.1(7) . .
Pt1_12 C1_12 C8A_12 C7A_12 9(3) . .
Pt1_12 C1_12 C8B_12 C7B_12 -47.7(14) . .
Pt1_12 C2_12 C3A_12 C4A_12 33(3) . .
Pt1_12 C2_12 C3B_12 C4B_12 -12.3(16) . .
Pt1_12 C5_12 C6_12 C7A_12 92.1(16) . .
Pt1_12 C5_12 C6_12 C7B_12 103.3(5) . .
Pt1_12 C5_12 C4A_12 C3A_12 5(3) . .
Pt1_12 C5_12 C4B_12 C3B_12 -44.9(13) . .
Pt1_12 C6_12 C7A_12 C8A_12 46(2) . .
Pt1_12 C6_12 C7B_12 C8B_12 -18.8(13) . .
Pt1_12 C13_21 C14_21 C15_21 177.4(4) . .
Pt1_12 C2_22 C3_22 C4_22 -169.8(4) . .
Pt1_12 C2_22 C7_22 C6_22 170.4(4) . .
C1_12 C2_12 C3A_12 C4A_12 -52(4) . .
C1_12 C2_12 C3B_12 C4B_12 -93.2(15) . .
C2_12 C1_12 C8A_12 C7A_12 89(3) . .
C2_12 C1_12 C8B_12 C7B_12 32.6(17) . .
C2_12 C3A_12 C4A_12 C5_12 -26(4) . .
C2_12 C3B_12 C4B_12 C5_12 39.5(19) . .
C5_12 C6_12 C7A_12 C8A_12 -34(3) . .
C5_12 C6_12 C7B_12 C8B_12 -98.5(12) . .
C6_12 C5_12 C4A_12 C3A_12 85(3) . .
C6_12 C5_12 C4B_12 C3B_12 37.5(15) . .
C6_12 C7A_12 C8A_12 C1_12 -38(4) . .
C6_12 C7B_12 C8B_12 C1_12 45.8(18) . .
C4A_12 C5_12 C6_12 Pt1_12 -104.3(8) . .
C4A_12 C5_12 C6_12 C7A_12 -12.3(19) . .
C8A_12 C1_12 C2_12 Pt1_12 -103.2(9) . .
C8A_12 C1_12 C2_12 C3A_12 -1.9(17) . .
C4B_12 C5_12 C6_12 Pt1_12 -97.7(7) . .
C4B_12 C5_12 C6_12 C7B_12 5.6(10) . .
C8B_12 C1_12 C2_12 Pt1_12 -95.9(8) . .
C8B_12 C1_12 C2_12 C3B_12 6.2(12) . .
C2_21 C3_21 C4_21 C5_21 -0.8(9) . .
C3_21 C2_21 C7_21 C6_21 0.9(7) . .
C3_21 C4_21 C5_21 C6_21 0.6(8) . .
C3_21 C4_21 C5_21 C8_21 -176.0(5) . .
C4_21 C5_21 C6_21 C7_21 0.4(8) . .
C4_21 C5_21 C8_21 C9_21 -17.9(9) . .
C5_21 C6_21 C7_21 C2_21 -1.1(8) . .
C5_21 C8_21 C9_21 C10_21 176.3(5) . .
C6_21 C5_21 C8_21 C9_21 165.6(5) . .
C7_21 C2_21 C3_21 C4_21 0.0(8) . .
C8_21 C5_21 C6_21 C7_21 177.0(5) . .
C8_21 C9_21 C10_21 C11_21 -17.7(9) . .
C8_21 C9_21 C10_21 C15_21 161.9(6) . .
C9_21 C10_21 C11_21 C12_21 178.7(5) . .
C9_21 C10_21 C15_21 C14_21 -178.5(5) . .
C10_21 C11_21 C12_21 C13_21 -0.6(9) . .
C11_21 C10_21 C15_21 C14_21 1.2(9) . .
C11_21 C12_21 C13_21 Pt1_12 -177.1(4) . .
C11_21 C12_21 C13_21 C14_21 1.8(8) . .
C12_21 C13_21 C14_21 C15_21 -1.5(8) . .
C13_21 C14_21 C15_21 C10_21 0.0(9) . .
C15_21 C10_21 C11_21 C12_21 -0.9(8) . .
C2_22 C3_22 C4_22 C5_22 -1.4(8) . .
C3_22 C2_22 C7_22 C6_22 -4.8(7) . .
C3_22 C4_22 C5_22 C6_22 -3.3(7) . .
C3_22 C4_22 C5_22 C8_22 175.3(5) . .
C4_22 C5_22 C6_22 C7_22 3.8(8) . .
C4_22 C5_22 C8_22 C9_22 -18.1(8) . .
C5_22 C6_22 C7_22 C2_22 0.3(8) . .
C5_22 C8_22 C9_22 C10_22 177.4(5) . .
C6_22 C5_22 C8_22 C9_22 160.4(5) . .
C7_22 C2_22 C3_22 C4_22 5.3(7) . .
C8_22 C5_22 C6_22 C7_22 -174.8(5) . .
C8_22 C9_22 C10_22 C11_22 -178.1(5) . .
C8_22 C9_22 C10_22 C15_22 -2.3(9) . .
C9_22 C10_22 C11_22 C12_22 174.2(5) . .
C9_22 C10_22 C15_22 C14_22 -174.7(7) . .
C10_22 C11_22 C12_22 C13_22 1.3(8) . .
C11_22 C10_22 C15_22 C14_22 1.2(11) . .
C11_22 C12_22 C13_22 Pt1_11 178.9(4) . 3_676
C11_22 C12_22 C13_22 C14_22 0.0(8) . .
C12_22 C13_22 C14_22 C15_22 -0.6(11) . .
C13_22 C14_22 C15_22 C10_22 0.0(13) . .
C15_22 C10_22 C11_22 C12_22 -1.9(9) . .
